data_7055340
loop_
_publ_author_name
'Gressenbuch, Mathias'
'Lehmann, Ulrike'
'Kersting, Berthold'

_publ_section_title
;
 Synthesis and structural chemistry of bicyclic hexaaza-dithia macrocycles
 containing pendant donor groups
;
_journal_issue 7
_journal_name_full 'New J. Chem.'
_journal_page_first 5731
_journal_paper_doi 10.1039/C5NJ03197D
_journal_volume 40
_journal_year 2016
_chemical_formula_sum 'C56 H92 N6 O14 S4'
_chemical_formula_weight 1201.60
_chemical_name_systematic
; 
 ? 
;
_space_group_IT_number 2
_symmetry_cell_setting triclinic
_symmetry_space_group_name_Hall '-P 1'
_symmetry_space_group_name_H-M 'P -1'
_atom_sites_solution_hydrogens geom
_atom_sites_solution_primary direct
_atom_sites_solution_secondary difmap
_audit_creation_method SHELXL-97
_audit_update_record
;
2016-01-07 deposited with the CCDC.
2016-01-25 downloaded from the CCDC.
;
_cell_angle_alpha 91.86(2)
_cell_angle_beta 100.24(2)
_cell_angle_gamma 106.80(2)
_cell_formula_units_Z 2
_cell_length_a 12.894(2)
_cell_length_b 13.432(2)
_cell_length_c 20.463(3)
_cell_measurement_reflns_used 21535
_cell_measurement_temperature 180(2)
_cell_measurement_theta_max 29.52
_cell_measurement_theta_min 1.78
_cell_volume 3325.5(10)
_computing_cell_refinement 'STOE X-AREA'
_computing_data_collection 'STOE X-AREA'
_computing_data_reduction 'STOE X-AREA, STOE X-RED'
_computing_molecular_graphics 'ORTEP 3 (Farrugia, 1999)'
_computing_publication_material 'ORTEP 3 (Farrugia, 1999)'
_computing_structure_refinement 'SHELXL-97 (Sheldrick, 1997)'
_computing_structure_solution 'SHELXS-97 (Sheldrick, 1990)'
_diffrn_ambient_temperature 180(2)
_diffrn_measured_fraction_theta_full 0.985
_diffrn_measured_fraction_theta_max 0.985
_diffrn_measurement_device_type 'STOE IPDS-2'
_diffrn_radiation_monochromator graphite
_diffrn_radiation_source 'fine-focus sealed tube'
_diffrn_radiation_type MoK\a
_diffrn_radiation_wavelength 0.71073
_diffrn_reflns_av_R_equivalents 0.0484
_diffrn_reflns_av_sigmaI/netI 0.0832
_diffrn_reflns_limit_h_max 17
_diffrn_reflns_limit_h_min -17
_diffrn_reflns_limit_k_max 18
_diffrn_reflns_limit_k_min -18
_diffrn_reflns_limit_l_max 28
_diffrn_reflns_limit_l_min -28
_diffrn_reflns_number 39910
_diffrn_reflns_theta_full 29.27
_diffrn_reflns_theta_max 29.27
_diffrn_reflns_theta_min 1.79
_exptl_absorpt_coefficient_mu 0.205
_exptl_absorpt_correction_T_max 0.9798
_exptl_absorpt_correction_T_min 0.9545
_exptl_absorpt_correction_type empirical
_exptl_crystal_colour colorless
_exptl_crystal_density_diffrn 1.200
_exptl_crystal_density_method 'not measured'
_exptl_crystal_description block
_exptl_crystal_F_000 1292
_exptl_crystal_size_max 0.23
_exptl_crystal_size_mid 0.23
_exptl_crystal_size_min 0.10
_platon_squeeze_details
;
;
_refine_diff_density_max 0.260
_refine_diff_density_min -0.426
_refine_diff_density_rms 0.051
_refine_ls_extinction_method none
_refine_ls_goodness_of_fit_ref 0.865
_refine_ls_hydrogen_treatment mixed
_refine_ls_matrix_type full
_refine_ls_number_parameters 737
_refine_ls_number_reflns 17875
_refine_ls_number_restraints 0
_refine_ls_restrained_S_all 0.865
_refine_ls_R_factor_all 0.0951
_refine_ls_R_factor_gt 0.0506
_refine_ls_shift/su_max 0.001
_refine_ls_shift/su_mean 0.000
_refine_ls_structure_factor_coef Fsqd
_refine_ls_weighting_details 'calc w=1/[\s^2^(Fo^2^)+(0.0538P)^2^+0.0000P] where P=(Fo^2^+2Fc^2^)/3'
_refine_ls_weighting_scheme calc
_refine_ls_wR_factor_gt 0.1019
_refine_ls_wR_factor_ref 0.1127
_reflns_number_gt 10280
_reflns_number_total 17875
_reflns_threshold_expression >2sigma(I)
_cod_data_source_file c5nj03197d2.cif
_cod_data_source_block gr17sq
_cod_depositor_comments 'Adding full bibliography for 7055338--7055343.cif.'
_cod_original_cell_volume 3325.5(9)
_cod_original_sg_symbol_H-M P-1
_cod_database_code 7055340

loop_
_symmetry_equiv_pos_as_xyz
'x, y, z'
'-x, -y, -z'

loop_
_atom_site_label
_atom_site_type_symbol
_atom_site_fract_x
_atom_site_fract_y
_atom_site_fract_z
_atom_site_U_iso_or_equiv
_atom_site_adp_type
_atom_site_occupancy
_atom_site_symmetry_multiplicity
_atom_site_calc_flag
_atom_site_refinement_flags
S1 S 0.51375(3) 0.14465(4) 0.83932(2) 0.02414(10) Uani 1 1 d .
S2 S 0.34032(4) -0.09236(4) 0.67098(2) 0.02989(11) Uani 1 1 d .
O1 O 0.81202(13) 0.50577(13) 0.82942(8) 0.0425(4) Uani 1 1 d .
O2 O 0.97967(16) 0.63125(14) 0.78007(10) 0.0598(5) Uani 1 1 d .
O3 O 0.92696(14) 0.17256(15) 0.55106(8) 0.0508(4) Uani 1 1 d .
O4 O 1.05833(12) 0.23976(13) 0.71435(7) 0.0401(4) Uani 1 1 d .
O5 O 0.51465(12) -0.15959(13) 0.45647(8) 0.0428(4) Uani 1 1 d .
O6 O 0.69602(15) -0.13191(14) 0.40020(8) 0.0492(4) Uani 1 1 d .
O7 O 0.19532(13) -0.47025(14) 0.70962(8) 0.0464(4) Uani 1 1 d .
O8 O 0.37217(12) -0.56279(12) 0.79724(9) 0.0429(4) Uani 1 1 d .
O9 O 0.64821(11) -0.33339(12) 1.03725(7) 0.0338(3) Uani 1 1 d .
O10 O 0.64579(12) -0.51968(11) 0.99297(7) 0.0334(3) Uani 1 1 d .
O11 O 0.67845(11) 0.10008(12) 1.09066(7) 0.0335(3) Uani 1 1 d .
O12 O 0.77235(14) -0.00858(15) 1.18221(7) 0.0478(4) Uani 1 1 d .
N1 N 0.77460(13) 0.37116(14) 0.75150(8) 0.0297(4) Uani 1 1 d .
N2 N 0.82935(13) 0.18478(14) 0.63029(8) 0.0299(4) Uani 1 1 d .
N3 N 0.61030(13) -0.06260(13) 0.55248(8) 0.0296(4) Uani 1 1 d .
N4 N 0.31896(12) -0.36818(13) 0.79574(7) 0.0249(3) Uani 1 1 d .
N5 N 0.56130(12) -0.29555(13) 0.94019(7) 0.0258(3) Uani 1 1 d .
N6 N 0.66919(12) -0.01190(12) 1.00322(7) 0.0225(3) Uani 1 1 d .
C1 C 0.65925(14) 0.17234(14) 0.86818(9) 0.0218(4) Uani 1 1 d .
C2 C 0.69910(14) 0.12452(14) 0.92242(9) 0.0223(4) Uani 1 1 d .
C3 C 0.81253(14) 0.15218(15) 0.94745(9) 0.0249(4) Uani 1 1 d .
H3 H 0.8394 0.1186 0.9840 0.030 Uiso 1 1 calc R
C4 C 0.88730(14) 0.22779(15) 0.92007(9) 0.0249(4) Uani 1 1 d .
C5 C 0.84554(14) 0.27512(15) 0.86681(9) 0.0263(4) Uani 1 1 d .
H5 H 0.8956 0.3270 0.8477 0.032 Uiso 1 1 calc R
C6 C 0.73291(14) 0.24961(15) 0.84018(9) 0.0237(4) Uani 1 1 d .
C7 C 1.01284(15) 0.26138(17) 0.94680(10) 0.0311(4) Uani 1 1 d .
C8 C 1.04537(18) 0.2037(2) 1.00651(12) 0.0508(7) Uani 1 1 d .
H8A H 1.0084 0.2165 1.0424 0.076 Uiso 1 1 calc R
H8B H 1.1256 0.2291 1.0222 0.076 Uiso 1 1 calc R
H8C H 1.0230 0.1287 0.9931 0.076 Uiso 1 1 calc R
C9 C 1.0540(2) 0.3782(2) 0.96861(15) 0.0549(7) Uani 1 1 d .
H9A H 1.0188 0.3928 1.0050 0.082 Uiso 1 1 calc R
H9B H 1.0353 0.4171 0.9308 0.082 Uiso 1 1 calc R
H9C H 1.1343 0.3998 0.9840 0.082 Uiso 1 1 calc R
C10 C 1.07086(17) 0.2386(2) 0.89141(12) 0.0454(6) Uani 1 1 d .
H10A H 1.1510 0.2620 0.9077 0.068 Uiso 1 1 calc R
H10B H 1.0522 0.2759 0.8528 0.068 Uiso 1 1 calc R
H10C H 1.0464 0.1634 0.8783 0.068 Uiso 1 1 calc R
C11 C 0.68955(15) 0.30828(16) 0.78439(10) 0.0291(4) Uani 1 1 d .
H11A H 0.6333 0.2571 0.7506 0.035 Uiso 1 1 calc R
H11B H 0.6526 0.3546 0.8030 0.035 Uiso 1 1 calc R
C12 C 0.78268(17) 0.32659(17) 0.68683(10) 0.0324(4) Uani 1 1 d .
H12A H 0.8363 0.3791 0.6669 0.039 Uiso 1 1 calc R
H12B H 0.7099 0.3090 0.6563 0.039 Uiso 1 1 calc R
C13 C 0.81930(16) 0.22876(17) 0.69420(9) 0.0306(4) Uani 1 1 d .
H13A H 0.8915 0.2462 0.7253 0.037 Uiso 1 1 calc R
H13B H 0.7650 0.1760 0.7135 0.037 Uiso 1 1 calc R
C14 C 0.72800(17) 0.11898(17) 0.58687(11) 0.0346(5) Uani 1 1 d .
H14A H 0.7310 0.1326 0.5399 0.041 Uiso 1 1 calc R
H14B H 0.6637 0.1372 0.5980 0.041 Uiso 1 1 calc R
C15 C 0.71305(16) 0.00348(16) 0.59468(10) 0.0319(4) Uani 1 1 d .
H15A H 0.7765 -0.0151 0.5825 0.038 Uiso 1 1 calc R
H15B H 0.7119 -0.0097 0.6419 0.038 Uiso 1 1 calc R
C16 C 0.51091(16) -0.08043(17) 0.58090(11) 0.0324(4) Uani 1 1 d .
H16A H 0.4457 -0.0964 0.5441 0.039 Uiso 1 1 calc R
H16B H 0.5145 -0.0154 0.6067 0.039 Uiso 1 1 calc R
C17 C 0.49541(15) -0.16892(15) 0.62623(9) 0.0273(4) Uani 1 1 d .
C18 C 0.54783(16) -0.24486(17) 0.62065(10) 0.0311(4) Uani 1 1 d .
H18 H 0.5986 -0.2369 0.5913 0.037 Uiso 1 1 calc R
C19 C 0.52840(15) -0.33212(16) 0.65659(9) 0.0275(4) Uani 1 1 d .
C20 C 0.45683(15) -0.33947(16) 0.70094(9) 0.0263(4) Uani 1 1 d .
H20 H 0.4434 -0.3980 0.7265 0.032 Uiso 1 1 calc R
C21 C 0.40420(15) -0.26430(15) 0.70928(9) 0.0250(4) Uani 1 1 d .
C22 C 0.42288(15) -0.17865(15) 0.67095(9) 0.0255(4) Uani 1 1 d .
C23 C 0.57466(16) -0.42216(17) 0.64344(10) 0.0320(4) Uani 1 1 d .
C24 C 0.6842(3) -0.3852(3) 0.6208(2) 0.0840(12) Uani 1 1 d .
H24A H 0.7365 -0.3311 0.6537 0.126 Uiso 1 1 calc R
H24B H 0.6732 -0.3564 0.5776 0.126 Uiso 1 1 calc R
H24C H 0.7136 -0.4441 0.6164 0.126 Uiso 1 1 calc R
C25 C 0.4918(3) -0.4954(3) 0.5876(2) 0.0939(13) Uani 1 1 d .
H25A H 0.5207 -0.5519 0.5754 0.141 Uiso 1 1 calc R
H25B H 0.4792 -0.4567 0.5487 0.141 Uiso 1 1 calc R
H25C H 0.4220 -0.5250 0.6025 0.141 Uiso 1 1 calc R
C26 C 0.5874(3) -0.4847(3) 0.70275(15) 0.0735(10) Uani 1 1 d .
H26A H 0.6390 -0.4392 0.7403 0.110 Uiso 1 1 calc R
H26B H 0.6161 -0.5416 0.6912 0.110 Uiso 1 1 calc R
H26C H 0.5154 -0.5138 0.7152 0.110 Uiso 1 1 calc R
C27 C 0.32544(16) -0.27643(16) 0.75827(9) 0.0286(4) Uani 1 1 d .
H27A H 0.3502 -0.2132 0.7901 0.034 Uiso 1 1 calc R
H27B H 0.2507 -0.2814 0.7333 0.034 Uiso 1 1 calc R
C28 C 0.37969(14) -0.35176(16) 0.86472(9) 0.0264(4) Uani 1 1 d .
H28A H 0.3558 -0.4167 0.8868 0.032 Uiso 1 1 calc R
H28B H 0.3609 -0.2962 0.8888 0.032 Uiso 1 1 calc R
C29 C 0.50482(14) -0.32090(15) 0.87004(9) 0.0254(4) Uani 1 1 d .
H29A H 0.5252 -0.3792 0.8504 0.030 Uiso 1 1 calc R
H29B H 0.5287 -0.2596 0.8447 0.030 Uiso 1 1 calc R
C30 C 0.56387(15) -0.19575(15) 0.97201(9) 0.0263(4) Uani 1 1 d .
H30A H 0.5488 -0.2059 1.0175 0.032 Uiso 1 1 calc R
H30B H 0.5046 -0.1713 0.9464 0.032 Uiso 1 1 calc R
C31 C 0.67470(15) -0.11226(15) 0.97640(9) 0.0265(4) Uani 1 1 d .
H31A H 0.7334 -0.1329 1.0057 0.032 Uiso 1 1 calc R
H31B H 0.6933 -0.1056 0.9315 0.032 Uiso 1 1 calc R
C32 C 0.61785(14) 0.04665(16) 0.95537(9) 0.0261(4) Uani 1 1 d .
H32A H 0.5776 0.0846 0.9786 0.031 Uiso 1 1 calc R
H32B H 0.5630 -0.0033 0.9203 0.031 Uiso 1 1 calc R
C33 C 0.46923(15) 0.01633(15) 0.79177(9) 0.0271(4) Uani 1 1 d .
H33A H 0.5317 -0.0135 0.7963 0.032 Uiso 1 1 calc R
H33B H 0.4089 -0.0318 0.8095 0.032 Uiso 1 1 calc R
C34 C 0.42955(19) 0.02777(17) 0.71936(10) 0.0363(5) Uani 1 1 d .
H34A H 0.4947 0.0551 0.6986 0.044 Uiso 1 1 calc R
H34B H 0.3889 0.0803 0.7167 0.044 Uiso 1 1 calc R
C35 C 0.83144(17) 0.46990(17) 0.77891(10) 0.0333(4) Uani 1 1 d .
C36 C 0.92251(19) 0.53326(19) 0.74527(12) 0.0426(5) Uani 1 1 d .
H36A H 0.9755 0.4935 0.7420 0.051 Uiso 1 1 calc R
H36B H 0.8895 0.5434 0.6994 0.051 Uiso 1 1 calc R
C37 C 1.0513(2) 0.6242(3) 0.84025(16) 0.0676(9) Uani 1 1 d .
H37A H 1.0072 0.5891 0.8719 0.101 Uiso 1 1 calc R
H37B H 1.0957 0.6945 0.8597 0.101 Uiso 1 1 calc R
H37C H 1.1003 0.5842 0.8306 0.101 Uiso 1 1 calc R
C38 C 0.92456(17) 0.20649(17) 0.60719(10) 0.0335(4) Uani 1 1 d .
C39 C 1.03012(17) 0.27633(18) 0.65152(11) 0.0376(5) Uani 1 1 d .
H39A H 1.0919 0.2837 0.6276 0.045 Uiso 1 1 calc R
H39B H 1.0218 0.3466 0.6588 0.045 Uiso 1 1 calc R
C40 C 1.0843(2) 0.1447(2) 0.70929(13) 0.0486(6) Uani 1 1 d .
H40A H 1.0175 0.0886 0.6889 0.073 Uiso 1 1 calc R
H40B H 1.1130 0.1281 0.7539 0.073 Uiso 1 1 calc R
H40C H 1.1403 0.1517 0.6816 0.073 Uiso 1 1 calc R
C41 C 0.60266(16) -0.10573(16) 0.49042(10) 0.0313(4) Uani 1 1 d .
C42 C 0.70956(18) -0.08401(19) 0.46398(10) 0.0383(5) Uani 1 1 d .
H42A H 0.7411 -0.0076 0.4632 0.046 Uiso 1 1 calc R
H42B H 0.7633 -0.1085 0.4950 0.046 Uiso 1 1 calc R
C43 C 0.6786(3) -0.2405(3) 0.39955(18) 0.0783(10) Uani 1 1 d .
H43A H 0.7382 -0.2543 0.4313 0.117 Uiso 1 1 calc R
H43B H 0.6779 -0.2688 0.3547 0.117 Uiso 1 1 calc R
H43C H 0.6076 -0.2738 0.4122 0.117 Uiso 1 1 calc R
C44 C 0.25434(15) -0.46216(17) 0.76510(10) 0.0309(4) Uani 1 1 d .
C45 C 0.26363(16) -0.55897(17) 0.79859(11) 0.0365(5) Uani 1 1 d .
H45A H 0.2525 -0.5541 0.8451 0.044 Uiso 1 1 calc R
H45B H 0.2079 -0.6221 0.7741 0.044 Uiso 1 1 calc R
C46 C 0.3837(2) -0.66291(19) 0.80734(12) 0.0452(6) Uani 1 1 d .
H46A H 0.3666 -0.6828 0.8507 0.068 Uiso 1 1 calc R
H46B H 0.4598 -0.6616 0.8063 0.068 Uiso 1 1 calc R
H46C H 0.3328 -0.7138 0.7720 0.068 Uiso 1 1 calc R
C47 C 0.60562(14) -0.35903(15) 0.97837(9) 0.0252(4) Uani 1 1 d .
C48 C 0.60230(16) -0.46274(16) 0.94457(9) 0.0279(4) Uani 1 1 d .
H48A H 0.5252 -0.5025 0.9239 0.034 Uiso 1 1 calc R
H48B H 0.6466 -0.4505 0.9091 0.034 Uiso 1 1 calc R
C49 C 0.6638(2) -0.60741(18) 0.96221(11) 0.0395(5) Uani 1 1 d .
H49A H 0.5934 -0.6536 0.9372 0.059 Uiso 1 1 calc R
H49B H 0.6957 -0.6453 0.9964 0.059 Uiso 1 1 calc R
H49C H 0.7149 -0.5841 0.9317 0.059 Uiso 1 1 calc R
C50 C 0.69530(14) 0.02114(15) 1.06880(9) 0.0244(4) Uani 1 1 d .
C51 C 0.75240(16) -0.04318(17) 1.11474(10) 0.0315(4) Uani 1 1 d .
H51A H 0.7057 -0.1169 1.1081 0.038 Uiso 1 1 calc R
H51B H 0.8236 -0.0405 1.1019 0.038 Uiso 1 1 calc R
C52 C 0.8596(2) 0.0862(3) 1.20098(14) 0.0671(9) Uani 1 1 d .
H52A H 0.9201 0.0857 1.1780 0.101 Uiso 1 1 calc R
H52B H 0.8866 0.0929 1.2493 0.101 Uiso 1 1 calc R
H52C H 0.8324 0.1453 1.1885 0.101 Uiso 1 1 calc R
O13 O 0.91286(16) -0.12486(19) 0.66766(10) 0.0723(6) Uani 1 1 d .
S3 S 0.93143(5) -0.16179(6) 0.60272(3) 0.05476(18) Uani 1 1 d .
C55 C 1.0395(2) -0.0607(2) 0.58156(14) 0.0589(7) Uani 1 1 d .
H55A H 1.0148 0.0011 0.5736 0.088 Uiso 1 1 calc R
H55B H 1.0599 -0.0841 0.5411 0.088 Uiso 1 1 calc R
H55C H 1.1038 -0.0431 0.6183 0.088 Uiso 1 1 calc R
C56 C 1.0054(3) -0.2542(3) 0.61744(17) 0.0720(9) Uani 1 1 d .
H56A H 1.0703 -0.2249 0.6530 0.108 Uiso 1 1 calc R
H56B H 1.0292 -0.2706 0.5766 0.108 Uiso 1 1 calc R
H56C H 0.9576 -0.3180 0.6308 0.108 Uiso 1 1 calc R
O14 O 0.66082(13) -0.10554(15) 0.81596(9) 0.0504(4) Uani 1 1 d .
S4 S 0.73950(5) -0.11458(5) 0.77273(3) 0.04383(15) Uani 1 1 d .
C53 C 0.8585(2) -0.0061(2) 0.79943(18) 0.0687(9) Uani 1 1 d .
H53A H 0.8393 0.0586 0.7916 0.103 Uiso 1 1 calc R
H53B H 0.9155 -0.0099 0.7743 0.103 Uiso 1 1 calc R
H53C H 0.8866 -0.0068 0.8471 0.103 Uiso 1 1 calc R
C54 C 0.7986(3) -0.2110(3) 0.80265(18) 0.0743(9) Uani 1 1 d .
H54A H 0.8314 -0.1933 0.8501 0.111 Uiso 1 1 calc R
H54B H 0.8560 -0.2147 0.7779 0.111 Uiso 1 1 calc R
H54C H 0.7413 -0.2788 0.7966 0.111 Uiso 1 1 calc R

loop_
_atom_site_aniso_label
_atom_site_aniso_U_11
_atom_site_aniso_U_22
_atom_site_aniso_U_33
_atom_site_aniso_U_23
_atom_site_aniso_U_13
_atom_site_aniso_U_12
S1 0.02146(19) 0.0230(2) 0.0285(2) 0.00165(18) 0.00362(17) 0.00832(17)
S2 0.0316(2) 0.0263(3) 0.0301(2) 0.0004(2) -0.00350(18) 0.0119(2)
O1 0.0488(9) 0.0377(9) 0.0464(9) 0.0040(7) 0.0220(7) 0.0136(7)
O2 0.0686(12) 0.0322(10) 0.0749(13) 0.0097(9) 0.0294(10) -0.0006(9)
O3 0.0547(10) 0.0595(12) 0.0350(8) -0.0068(8) 0.0159(7) 0.0091(9)
O4 0.0354(7) 0.0377(9) 0.0406(8) -0.0015(7) 0.0002(6) 0.0056(7)
O5 0.0357(8) 0.0374(9) 0.0459(9) -0.0035(7) -0.0063(7) 0.0056(7)
O6 0.0664(11) 0.0469(11) 0.0342(8) 0.0051(7) 0.0124(8) 0.0151(9)
O7 0.0423(8) 0.0449(10) 0.0412(9) -0.0059(7) -0.0121(7) 0.0096(7)
O8 0.0382(8) 0.0289(8) 0.0666(11) 0.0152(8) 0.0154(7) 0.0135(7)
O9 0.0379(7) 0.0334(8) 0.0270(7) -0.0028(6) -0.0031(6) 0.0121(6)
O10 0.0483(8) 0.0303(8) 0.0282(7) 0.0053(6) 0.0092(6) 0.0207(7)
O11 0.0389(7) 0.0305(8) 0.0338(7) -0.0017(6) 0.0067(6) 0.0151(6)
O12 0.0535(10) 0.0684(12) 0.0252(7) 0.0066(8) 0.0013(7) 0.0273(9)
N1 0.0341(8) 0.0292(9) 0.0322(9) 0.0124(7) 0.0142(7) 0.0136(7)
N2 0.0283(8) 0.0309(9) 0.0280(8) 0.0003(7) 0.0043(6) 0.0059(7)
N3 0.0264(8) 0.0280(9) 0.0318(9) 0.0086(7) 0.0046(6) 0.0042(7)
N4 0.0249(7) 0.0242(8) 0.0235(7) 0.0032(6) 0.0028(6) 0.0054(6)
N5 0.0278(7) 0.0219(8) 0.0253(8) -0.0006(6) 0.0009(6) 0.0067(6)
N6 0.0247(7) 0.0188(8) 0.0241(7) 0.0041(6) 0.0048(6) 0.0066(6)
C1 0.0224(8) 0.0207(9) 0.0235(8) 0.0006(7) 0.0056(6) 0.0079(7)
C2 0.0239(8) 0.0212(9) 0.0224(8) 0.0021(7) 0.0055(7) 0.0069(7)
C3 0.0253(8) 0.0258(10) 0.0245(9) 0.0044(7) 0.0038(7) 0.0095(7)
C4 0.0225(8) 0.0259(10) 0.0272(9) 0.0024(8) 0.0064(7) 0.0078(7)
C5 0.0240(8) 0.0263(10) 0.0303(10) 0.0088(8) 0.0095(7) 0.0067(7)
C6 0.0237(8) 0.0236(10) 0.0259(9) 0.0044(7) 0.0078(7) 0.0086(7)
C7 0.0225(8) 0.0338(11) 0.0340(10) 0.0049(9) 0.0033(7) 0.0051(8)
C8 0.0276(10) 0.0704(19) 0.0517(14) 0.0243(13) 0.0022(10) 0.0118(11)
C9 0.0390(12) 0.0419(15) 0.0703(17) -0.0060(13) -0.0068(11) 0.0027(11)
C10 0.0240(9) 0.0635(17) 0.0485(13) 0.0062(12) 0.0088(9) 0.0117(10)
C11 0.0295(9) 0.0314(11) 0.0317(10) 0.0132(8) 0.0118(8) 0.0125(8)
C12 0.0376(10) 0.0343(12) 0.0299(10) 0.0125(9) 0.0119(8) 0.0139(9)
C13 0.0332(10) 0.0318(11) 0.0279(10) 0.0071(8) 0.0078(8) 0.0099(8)
C14 0.0321(10) 0.0312(11) 0.0353(11) 0.0057(9) -0.0008(8) 0.0056(9)
C15 0.0327(10) 0.0302(11) 0.0293(10) 0.0058(8) 0.0013(8) 0.0065(8)
C16 0.0326(10) 0.0291(11) 0.0387(11) 0.0111(9) 0.0087(8) 0.0120(8)
C17 0.0249(8) 0.0253(10) 0.0283(9) 0.0060(8) 0.0010(7) 0.0043(7)
C18 0.0285(9) 0.0323(11) 0.0341(10) 0.0080(9) 0.0086(8) 0.0097(8)
C19 0.0263(9) 0.0266(10) 0.0290(9) 0.0030(8) 0.0029(7) 0.0085(8)
C20 0.0296(9) 0.0252(10) 0.0243(9) 0.0043(7) 0.0031(7) 0.0096(8)
C21 0.0261(8) 0.0258(10) 0.0224(9) 0.0031(7) 0.0008(7) 0.0088(7)
C22 0.0265(8) 0.0210(9) 0.0260(9) 0.0026(7) -0.0008(7) 0.0061(7)
C23 0.0343(10) 0.0300(11) 0.0368(11) 0.0077(9) 0.0107(8) 0.0150(9)
C24 0.079(2) 0.0518(19) 0.157(3) 0.034(2) 0.082(2) 0.0376(17)
C25 0.093(2) 0.065(2) 0.119(3) -0.045(2) -0.028(2) 0.051(2)
C26 0.109(2) 0.085(2) 0.0691(19) 0.0378(17) 0.0426(18) 0.078(2)
C27 0.0330(9) 0.0287(11) 0.0274(9) 0.0067(8) 0.0074(8) 0.0129(8)
C28 0.0249(8) 0.0278(10) 0.0242(9) 0.0026(8) 0.0050(7) 0.0040(8)
C29 0.0272(9) 0.0245(10) 0.0242(9) 0.0039(7) 0.0045(7) 0.0075(7)
C30 0.0253(8) 0.0222(10) 0.0300(10) -0.0026(8) 0.0042(7) 0.0060(7)
C31 0.0273(9) 0.0238(10) 0.0289(9) 0.0008(8) 0.0077(7) 0.0072(7)
C32 0.0249(8) 0.0271(10) 0.0258(9) 0.0087(8) 0.0036(7) 0.0070(7)
C33 0.0264(9) 0.0250(10) 0.0291(9) 0.0018(8) 0.0021(7) 0.0087(7)
C34 0.0537(13) 0.0242(11) 0.0277(10) 0.0010(8) 0.0025(9) 0.0098(9)
C35 0.0386(10) 0.0317(11) 0.0362(11) 0.0120(9) 0.0131(9) 0.0164(9)
C36 0.0479(12) 0.0356(13) 0.0452(13) 0.0116(10) 0.0181(10) 0.0076(10)
C37 0.0536(16) 0.065(2) 0.072(2) -0.0110(16) 0.0168(14) -0.0027(14)
C38 0.0368(10) 0.0309(11) 0.0320(10) 0.0033(9) 0.0082(8) 0.0080(9)
C39 0.0307(10) 0.0346(12) 0.0429(12) 0.0023(10) 0.0092(9) 0.0019(9)
C40 0.0421(12) 0.0468(15) 0.0559(15) 0.0080(12) 0.0089(11) 0.0117(11)
C41 0.0343(10) 0.0263(11) 0.0306(10) 0.0104(8) 0.0005(8) 0.0074(8)
C42 0.0408(11) 0.0405(13) 0.0319(11) 0.0069(9) 0.0059(9) 0.0097(10)
C43 0.107(3) 0.0512(19) 0.089(2) 0.0002(17) 0.051(2) 0.0243(18)
C44 0.0243(9) 0.0316(11) 0.0333(10) -0.0006(8) 0.0020(7) 0.0052(8)
C45 0.0294(10) 0.0254(11) 0.0484(13) 0.0004(9) 0.0056(9) 0.0003(8)
C46 0.0649(15) 0.0317(12) 0.0436(13) 0.0076(10) 0.0106(11) 0.0212(11)
C47 0.0224(8) 0.0240(10) 0.0265(9) 0.0016(7) 0.0032(7) 0.0037(7)
C48 0.0325(9) 0.0264(10) 0.0245(9) 0.0023(8) 0.0029(7) 0.0098(8)
C49 0.0549(13) 0.0321(12) 0.0409(12) 0.0077(10) 0.0170(10) 0.0224(10)
C50 0.0221(8) 0.0230(10) 0.0270(9) 0.0030(7) 0.0057(7) 0.0041(7)
C51 0.0317(9) 0.0363(12) 0.0282(10) 0.0057(8) 0.0037(8) 0.0139(9)
C52 0.0510(15) 0.088(2) 0.0541(16) -0.0225(16) -0.0185(12) 0.0285(16)
O13 0.0602(12) 0.0979(18) 0.0712(13) 0.0217(12) 0.0360(10) 0.0274(12)
S3 0.0376(3) 0.0632(5) 0.0533(4) 0.0097(3) 0.0014(3) 0.0034(3)
C55 0.0735(18) 0.0530(17) 0.0496(15) 0.0010(13) 0.0310(13) 0.0070(14)
C56 0.075(2) 0.057(2) 0.082(2) 0.0057(17) 0.0154(17) 0.0162(16)
O14 0.0408(9) 0.0594(12) 0.0547(10) 0.0095(9) 0.0179(8) 0.0153(8)
S4 0.0379(3) 0.0581(4) 0.0315(3) 0.0044(3) 0.0066(2) 0.0082(3)
C53 0.0540(16) 0.0481(18) 0.102(2) 0.0087(16) 0.0286(16) 0.0039(13)
C54 0.086(2) 0.0499(18) 0.102(3) 0.0100(17) 0.0370(19) 0.0317(17)

loop_
_atom_type_symbol
_atom_type_description
_atom_type_scat_dispersion_real
_atom_type_scat_dispersion_imag
_atom_type_scat_source
C C 0.0033 0.0016 'International Tables Vol C Tables 4.2.6.8 and 6.1.1.4'
H H 0.0000 0.0000 'International Tables Vol C Tables 4.2.6.8 and 6.1.1.4'
N N 0.0061 0.0033 'International Tables Vol C Tables 4.2.6.8 and 6.1.1.4'
O O 0.0106 0.0060 'International Tables Vol C Tables 4.2.6.8 and 6.1.1.4'
S S 0.1246 0.1234 'International Tables Vol C Tables 4.2.6.8 and 6.1.1.4'

loop_
_geom_angle_atom_site_label_1
_geom_angle_atom_site_label_2
_geom_angle_atom_site_label_3
_geom_angle
C1 S1 C33 105.33(9)
C22 S2 C34 106.17(10)
C36 O2 C37 112.7(2)
C40 O4 C39 112.89(18)
C42 O6 C43 112.9(2)
C46 O8 C45 112.45(17)
C48 O10 C49 110.43(15)
C51 O12 C52 114.0(2)
C35 N1 C11 118.18(17)
C35 N1 C12 124.88(17)
C11 N1 C12 116.53(17)
C38 N2 C13 124.04(16)
C38 N2 C14 118.34(17)
C13 N2 C14 117.47(16)
C41 N3 C16 119.47(16)
C41 N3 C15 124.57(17)
C16 N3 C15 115.95(17)
C44 N4 C27 117.93(16)
C44 N4 C28 124.34(17)
C27 N4 C28 117.69(15)
C47 N5 C30 117.61(15)
C47 N5 C29 125.50(16)
C30 N5 C29 116.79(16)
C50 N6 C32 119.86(16)
C50 N6 C31 123.99(16)
C32 N6 C31 115.61(15)
C2 C1 C6 119.96(16)
C2 C1 S1 120.06(13)
C6 C1 S1 119.71(14)
C1 C2 C3 119.57(16)
C1 C2 C32 119.39(15)
C3 C2 C32 120.98(16)
C4 C3 C2 121.52(17)
C5 C4 C3 117.80(16)
C5 C4 C7 119.13(17)
C3 C4 C7 123.07(17)
C4 C5 C6 122.52(17)
C5 C6 C1 118.62(17)
C5 C6 C11 120.92(16)
C1 C6 C11 120.37(16)
C9 C7 C8 107.9(2)
C9 C7 C10 109.2(2)
C8 C7 C10 108.01(19)
C9 C7 C4 109.72(18)
C8 C7 C4 112.72(17)
C10 C7 C4 109.15(16)
N1 C11 C6 114.19(15)
N1 C12 C13 111.31(16)
N2 C13 C12 111.74(16)
N2 C14 C15 111.33(17)
N3 C15 C14 111.51(16)
N3 C16 C17 113.55(16)
C18 C17 C22 119.25(18)
C18 C17 C16 119.98(17)
C22 C17 C16 120.64(18)
C17 C18 C19 122.06(18)
C18 C19 C20 117.50(18)
C18 C19 C23 121.58(17)
C20 C19 C23 120.67(18)
C21 C20 C19 122.49(18)
C20 C21 C22 118.74(17)
C20 C21 C27 120.49(17)
C22 C21 C27 120.75(17)
C21 C22 C17 119.90(18)
C21 C22 S2 119.47(14)
C17 C22 S2 120.08(15)
C26 C23 C24 109.2(2)
C26 C23 C25 107.2(3)
C24 C23 C25 108.0(3)
C26 C23 C19 113.16(18)
C24 C23 C19 112.20(19)
C25 C23 C19 106.85(18)
N4 C27 C21 113.35(16)
N4 C28 C29 112.96(14)
N5 C29 C28 110.32(15)
N5 C30 C31 112.45(15)
N6 C31 C30 109.97(14)
N6 C32 C2 114.04(14)
C34 C33 S1 109.50(14)
C33 C34 S2 114.83(15)
O1 C35 N1 121.37(19)
O1 C35 C36 121.1(2)
N1 C35 C36 117.52(18)
O2 C36 C35 112.46(19)
O3 C38 N2 121.34(19)
O3 C38 C39 119.89(19)
N2 C38 C39 118.76(18)
O4 C39 C38 114.67(17)
O5 C41 N3 122.44(19)
O5 C41 C42 120.91(19)
N3 C41 C42 116.65(17)
O6 C42 C41 113.66(18)
O7 C44 N4 121.7(2)
O7 C44 C45 120.22(19)
N4 C44 C45 117.86(17)
O8 C45 C44 105.45(16)
O9 C47 N5 121.50(18)
O9 C47 C48 121.45(18)
N5 C47 C48 117.04(16)
O10 C48 C47 108.44(15)
O11 C50 N6 122.62(18)
O11 C50 C51 121.31(17)
N6 C50 C51 116.02(17)
O12 C51 C50 113.46(17)
O13 S3 C55 106.37(13)
O13 S3 C56 108.36(15)
C55 S3 C56 97.18(16)
O14 S4 C54 107.14(14)
O14 S4 C53 105.64(13)
C54 S4 C53 96.98(17)

loop_
_geom_bond_atom_site_label_1
_geom_bond_atom_site_label_2
_geom_bond_distance
S1 C1 1.7875(18)
S1 C33 1.835(2)
S2 C22 1.786(2)
S2 C34 1.824(2)
O1 C35 1.222(2)
O2 C36 1.405(3)
O2 C37 1.426(4)
O3 C38 1.231(2)
O4 C40 1.415(3)
O4 C39 1.416(3)
O5 C41 1.227(2)
O6 C42 1.395(3)
O6 C43 1.409(4)
O7 C44 1.232(2)
O8 C46 1.413(3)
O8 C45 1.420(2)
O9 C47 1.225(2)
O10 C48 1.407(2)
O10 C49 1.415(3)
O11 C50 1.228(2)
O12 C51 1.397(2)
O12 C52 1.421(4)
N1 C35 1.362(3)
N1 C11 1.461(2)
N1 C12 1.468(3)
N2 C38 1.351(3)
N2 C13 1.460(2)
N2 C14 1.465(3)
N3 C41 1.354(3)
N3 C16 1.461(2)
N3 C15 1.467(2)
N4 C44 1.355(3)
N4 C27 1.462(3)
N4 C28 1.463(2)
N5 C47 1.353(3)
N5 C30 1.460(2)
N5 C29 1.470(2)
N6 C50 1.351(2)
N6 C32 1.461(2)
N6 C31 1.464(2)
C1 C2 1.394(3)
C1 C6 1.404(2)
C2 C3 1.395(2)
C2 C32 1.520(2)
C3 C4 1.392(3)
C4 C5 1.384(3)
C4 C7 1.539(2)
C5 C6 1.394(2)
C6 C11 1.524(3)
C7 C9 1.527(3)
C7 C8 1.528(3)
C7 C10 1.533(3)
C12 C13 1.523(3)
C14 C15 1.524(3)
C16 C17 1.521(3)
C17 C18 1.389(3)
C17 C22 1.404(3)
C18 C19 1.389(3)
C19 C20 1.392(3)
C19 C23 1.531(3)
C20 C21 1.391(3)
C21 C22 1.401(3)
C21 C27 1.530(3)
C23 C26 1.510(3)
C23 C24 1.516(3)
C23 C25 1.517(4)
C28 C29 1.528(2)
C30 C31 1.526(3)
C33 C34 1.507(3)
C35 C36 1.525(3)
C38 C39 1.524(3)
C41 C42 1.524(3)
C44 C45 1.514(3)
C47 C48 1.521(3)
C50 C51 1.532(3)
O13 S3 1.486(2)
S3 C55 1.770(3)
S3 C56 1.774(3)
O14 S4 1.4866(17)
S4 C54 1.758(3)
S4 C53 1.771(3)

loop_
_platon_squeeze_void_nr
_platon_squeeze_void_average_x
_platon_squeeze_void_average_y
_platon_squeeze_void_average_z
_platon_squeeze_void_volume
_platon_squeeze_void_count_electrons
1 0.000 0.500 0.500 257.1 54.7
